data_4302679
loop_
_publ_author_name
'Consuelo Yuste'
'Laura Ca\~nadillas-Delgado'
'Ana Labrador'
'Fernando S. Delgado'
'Catalina Ruiz-P\'erez'
'Francesc Lloret'
'Miguel Julve'

_publ_contact_author_address
;
 Laboratorio de Rayos X y Materiales Moleculares
 Dpto. F\'isica Fundamental II. Facultad de F\'isica
 Universidad de La Laguna
 E-38204. La Laguna. Tenerife
 Spain
;
_publ_contact_author_email caruiz@ull.es
_publ_contact_author_name 'Professor Catalina Ruiz-P\'erez'
_publ_section_title
;
Low-Dimensional Copper(II) Complexes with the Trinucleating Ligand
2,4,6-Tris(di-2-pyridylamine)-1,3,5-triazine: Synthesis, Crystal
Structures, and Magnetic Properties
;
_journal_name_full 'Inorganic Chemistry'
_journal_page_first 6630
_journal_page_last 6640
_journal_paper_doi 10.1021/ic900599g
_journal_volume 48
_journal_year 2009
_chemical_formula_sum 'C70 H58 Cu4 N28 O25'
_chemical_formula_weight 1945.60
_chemical_name_systematic
;
 ?
;
_space_group_IT_number 61
_symmetry_cell_setting orthorhombic
_symmetry_Int_Tables_number 61
_symmetry_space_group_name_Hall '-P 2bc 2ac'
_symmetry_space_group_name_H-M 'P c a b'
_atom_sites_solution_hydrogens geom
_atom_sites_solution_primary direct
_atom_sites_solution_secondary difmap
_audit_creation_method SHELXL-97
_cell_angle_alpha 90.00
_cell_angle_beta 90.00
_cell_angle_gamma 90.00
_cell_formula_units_Z 4
_cell_length_a 15.1193(11)
_cell_length_b 21.965(2)
_cell_length_c 24.3216(8)
_cell_measurement_temperature 293(2)
_cell_volume 8077.1(10)
_computing_cell_refinement 'EvalCCD (Duisenberg & Schreurs 1990-2000)'
_computing_data_collection 'Collect (Bruker AXS BV, 1997-2004)'
_computing_data_reduction 'EvalCCD (Duisenberg & Schreurs 1990-2000)'
_computing_molecular_graphics 'Ortep-3 for Windows (Farrugia, 1997)'
_computing_publication_material 'WinGX publication routines (Farrugia, 1999)'
_computing_structure_refinement 'SHELXL-97 (Sheldrick, 1997)'
_computing_structure_solution 'SHELXL-97 (Sheldrick, 1997)'
_diffrn_ambient_temperature 293(2)
_diffrn_detector 'CCD plate'
_diffrn_detector_area_resol_mean 9
_diffrn_measured_fraction_theta_full 0.952
_diffrn_measured_fraction_theta_max 0.952
_diffrn_measurement_device '95mm CCD camera on \k-goniostat'
_diffrn_measurement_device_type KappaCCD
_diffrn_measurement_method 'CCD rotation images, thick slices'
_diffrn_radiation_monochromator 'horizonally mounted graphite crystal'
_diffrn_radiation_probe x-ray
_diffrn_radiation_source 'fine-focus sealed tube'
_diffrn_radiation_type MoK\a
_diffrn_radiation_wavelength 0.71073
_diffrn_reflns_av_R_equivalents 0.0725
_diffrn_reflns_av_sigmaI/netI 0.0618
_diffrn_reflns_limit_h_max 13
_diffrn_reflns_limit_h_min -20
_diffrn_reflns_limit_k_max 29
_diffrn_reflns_limit_k_min -29
_diffrn_reflns_limit_l_max 31
_diffrn_reflns_limit_l_min -21
_diffrn_reflns_number 30711
_diffrn_reflns_theta_full 28.60
_diffrn_reflns_theta_max 28.60
_diffrn_reflns_theta_min 1.84
_diffrn_source 'Enraf Nonius FR590'
_exptl_absorpt_coefficient_mu 1.135
_exptl_absorpt_correction_T_max 0.9560
_exptl_absorpt_correction_T_min 0.7270
_exptl_absorpt_correction_type sphere
_exptl_crystal_colour blue
_exptl_crystal_density_diffrn 1.600
_exptl_crystal_density_method 'not measured'
_exptl_crystal_description sheet
_exptl_crystal_F_000 3960
_exptl_crystal_size_max 0.3
_exptl_crystal_size_mid 0.3
_exptl_crystal_size_min 0.04
_refine_diff_density_max 2.038
_refine_diff_density_min -1.009
_refine_diff_density_rms 0.320
_refine_ls_extinction_coef 0.0140(10)
_refine_ls_extinction_expression Fc^*^=kFc[1+0.001xFc^2^\l^3^/sin(2\q)]^-1/4^
_refine_ls_extinction_method SHELXL
_refine_ls_goodness_of_fit_ref 1.108
_refine_ls_hydrogen_treatment geom
_refine_ls_matrix_type full
_refine_ls_number_parameters 616
_refine_ls_number_reflns 9854
_refine_ls_number_restraints 0
_refine_ls_restrained_S_all 1.108
_refine_ls_R_factor_all 0.0909
_refine_ls_R_factor_gt 0.0708
_refine_ls_shift/su_max 0.001
_refine_ls_shift/su_mean 0.000
_refine_ls_structure_factor_coef Fsqd
_refine_ls_weighting_details 'calc w=1/[\s^2^(Fo^2^)+(0.1371P)^2^+6.5248P] where P=(Fo^2^+2Fc^2^)/3'
_refine_ls_weighting_scheme calc
_refine_ls_wR_factor_gt 0.2038
_refine_ls_wR_factor_ref 0.2323
_reflns_number_gt 7812
_reflns_number_total 9854
_reflns_threshold_expression >2sigma(I)
_cod_data_source_file ic900599g_si_002_2.cif
_cod_data_source_block compound2
_cod_depositor_comments
;
The following automatic conversions were performed:
'_symmetry_cell_setting' value 'Orthorhombic' changed to 'orthorhombic'
according to '/home/saulius/struct/CIF-dictionaries/cif_core.dic'
dictionary named 'cif_core.dic' version 2.4.1 from 2010-06-29.

Automatic conversion script
Id: cif_fix_enum 1527 2010-12-29 10:47:43Z saulius 
;
_cod_database_code 4302679

loop_
_symmetry_equiv_pos_as_xyz
'x, y, z'
'-x, -y+1/2, z+1/2'
'x+1/2, -y, -z+1/2'
'-x+1/2, y+1/2, -z'
'-x, -y, -z'
'x, y-1/2, -z-1/2'
'-x-1/2, y, z-1/2'
'x-1/2, -y-1/2, z'

loop_
_atom_site_label
_atom_site_type_symbol
_atom_site_fract_x
_atom_site_fract_y
_atom_site_fract_z
_atom_site_U_iso_or_equiv
_atom_site_adp_type
_atom_site_occupancy
_atom_site_symmetry_multiplicity
_atom_site_calc_flag
_atom_site_refinement_flags
_atom_site_disorder_assembly
_atom_site_disorder_group
Cu1 Cu 1.32873(3) 0.04059(2) 0.166554(18) 0.04153(19) Uani 1 1 d . . .
Cu2 Cu 0.80467(3) 0.07085(2) 0.126483(16) 0.03332(17) Uani 1 1 d . . .
C1 C 1.1614(2) 0.10851(16) 0.04529(13) 0.0312(6) Uani 1 1 d . . .
C2 C 1.1123(2) 0.07465(15) -0.03537(13) 0.0313(6) Uani 1 1 d . . .
C3 C 1.0175(2) 0.10913(17) 0.02644(13) 0.0340(7) Uani 1 1 d . . .
C4 C 1.2156(2) 0.14408(17) 0.13485(13) 0.0356(7) Uani 1 1 d . . .
C5 C 1.1650(3) 0.1956(2) 0.14235(17) 0.0453(9) Uani 1 1 d . A .
H5 H 1.1394 0.2155 0.1126 0.054 Uiso 1 1 calc R . .
C6 C 1.1532(3) 0.2171(2) 0.19570(18) 0.0536(10) Uani 1 1 d . . .
H6 H 1.1188 0.2514 0.2024 0.064 Uiso 1 1 calc R A .
C7 C 1.1936(3) 0.1867(2) 0.23845(18) 0.0580(12) Uani 1 1 d . A .
H7 H 1.1867 0.2005 0.2743 0.070 Uiso 1 1 calc R . .
C8 C 1.2436(3) 0.1363(2) 0.22809(16) 0.0505(10) Uani 1 1 d . . .
H8 H 1.2710 0.1166 0.2573 0.061 Uiso 1 1 calc R A .
C9 C 1.3191(2) 0.10944(18) 0.06321(14) 0.0357(7) Uani 1 1 d . . .
C10 C 1.3518(2) 0.1400(2) 0.01818(15) 0.0445(9) Uani 1 1 d . A .
H10 H 1.3169 0.1680 -0.0006 0.053 Uiso 1 1 calc R . .
C11 C 1.4369(3) 0.1283(2) 0.00141(17) 0.0541(11) Uani 1 1 d . . .
H11 H 1.4606 0.1482 -0.0290 0.065 Uiso 1 1 calc R A .
C12 C 1.4867(3) 0.0864(3) 0.0307(2) 0.0599(12) Uani 1 1 d . A .
H12 H 1.5440 0.0771 0.0196 0.072 Uiso 1 1 calc R . .
C13 C 1.4511(3) 0.0589(3) 0.07585(19) 0.0556(11) Uani 1 1 d . . .
H13 H 1.4854 0.0313 0.0955 0.067 Uiso 1 1 calc R A .
C14 C 1.0643(2) 0.03005(17) -0.12345(13) 0.0346(7) Uani 1 1 d . . .
C15 C 0.9921(3) 0.0653(2) -0.13806(17) 0.0474(9) Uani 1 1 d . . .
H15 H 0.9858 0.1049 -0.1250 0.057 Uiso 1 1 calc R . .
C16 C 0.9294(3) 0.0396(2) -0.17284(17) 0.0538(11) Uani 1 1 d . . .
H16 H 0.8792 0.0616 -0.1828 0.065 Uiso 1 1 calc R . .
C17 C 0.9419(3) -0.0181(2) -0.19237(16) 0.0517(10) Uani 1 1 d . . .
H17 H 0.9002 -0.0359 -0.2155 0.062 Uiso 1 1 calc R . .
C18 C 1.0169(3) -0.0495(2) -0.17739(16) 0.0465(9) Uani 1 1 d . . .
H18 H 1.0258 -0.0883 -0.1917 0.056 Uiso 1 1 calc R . .
C19 C 1.2179(2) 0.05981(18) -0.10952(14) 0.0354(7) Uani 1 1 d . . .
C20 C 1.2581(3) 0.1163(2) -0.11022(16) 0.0468(9) Uani 1 1 d . . .
H20 H 1.2289 0.1505 -0.0968 0.056 Uiso 1 1 calc R . .
C21 C 1.3423(3) 0.1211(3) -0.13114(17) 0.0560(12) Uani 1 1 d . . .
H21 H 1.3719 0.1582 -0.1304 0.067 Uiso 1 1 calc R . .
C22 C 1.3828(3) 0.0700(2) -0.15335(17) 0.0547(11) Uani 1 1 d . . .
H22 H 1.4395 0.0725 -0.1681 0.066 Uiso 1 1 calc R . .
C23 C 1.3380(2) 0.0160(2) -0.15322(16) 0.0471(9) Uani 1 1 d . . .
H23 H 1.3642 -0.0179 -0.1693 0.057 Uiso 1 1 calc R . .
C24 C 0.8576(2) 0.1081(2) 0.00858(14) 0.0393(8) Uani 1 1 d . . .
C25 C 0.8458(3) 0.1323(3) -0.04349(17) 0.0587(12) Uani 1 1 d . B .
H25 H 0.8866 0.1591 -0.0587 0.070 Uiso 1 1 calc R . .
C26 C 0.7708(3) 0.1147(3) -0.07180(17) 0.0701(16) Uani 1 1 d . . .
H26 H 0.7600 0.1299 -0.1069 0.084 Uiso 1 1 calc R B .
C27 C 0.7126(3) 0.0752(3) -0.0482(2) 0.0633(14) Uani 1 1 d . B .
H27 H 0.6625 0.0626 -0.0673 0.076 Uiso 1 1 calc R . .
C28 C 0.7291(3) 0.0536(2) 0.00489(18) 0.0502(9) Uani 1 1 d . . .
H28 H 0.6895 0.0266 0.0210 0.060 Uiso 1 1 calc R B .
C29 C 0.9190(2) 0.16891(17) 0.08425(13) 0.0347(7) Uani 1 1 d . . .
C30 C 0.9584(2) 0.2250(2) 0.08123(17) 0.0450(8) Uani 1 1 d . B .
H30 H 0.9936 0.2352 0.0513 0.054 Uiso 1 1 calc R . .
C31 C 0.9448(3) 0.2663(2) 0.12359(19) 0.0516(10) Uani 1 1 d . . .
H31 H 0.9716 0.3044 0.1230 0.062 Uiso 1 1 calc R B .
C32 C 0.8907(3) 0.2494(2) 0.16645(17) 0.0518(10) Uani 1 1 d . B .
H32 H 0.8808 0.2759 0.1956 0.062 Uiso 1 1 calc R . .
C33 C 0.8514(3) 0.19301(19) 0.16577(15) 0.0446(8) Uani 1 1 d . . .
H33 H 0.8133 0.1826 0.1943 0.053 Uiso 1 1 calc R B .
C34 C 1.3703(3) -0.0738(2) 0.19655(18) 0.0513(10) Uani 1 1 d . . .
C35 C 1.3047(2) -0.0490(2) 0.24016(16) 0.0425(8) Uani 1 1 d . A .
N1 N 1.02793(18) 0.08284(15) -0.02261(12) 0.0368(6) Uani 1 1 d . . .
N2 N 1.08054(17) 0.12207(15) 0.06294(11) 0.0361(6) Uani 1 1 d . . .
N3 N 1.18254(18) 0.08498(14) -0.00348(11) 0.0330(6) Uani 1 1 d . . .
N4 N 1.23170(18) 0.11884(15) 0.08176(11) 0.0359(6) Uani 1 1 d . A .
N5 N 1.13133(18) 0.05282(15) -0.08763(11) 0.0341(6) Uani 1 1 d . . .
N6 N 0.93287(18) 0.12525(15) 0.04131(11) 0.0376(6) Uani 1 1 d . B .
N7 N 1.2545(2) 0.11415(16) 0.17673(12) 0.0400(7) Uani 1 1 d . A .
N8 N 1.3681(2) 0.07026(16) 0.09296(13) 0.0413(7) Uani 1 1 d . A .
N9 N 1.07776(19) -0.02646(14) -0.14293(11) 0.0361(6) Uani 1 1 d . . .
N10 N 1.25634(18) 0.01025(16) -0.13036(11) 0.0364(6) Uani 1 1 d . . .
N11 N 0.80141(19) 0.07118(16) 0.03313(14) 0.0409(7) Uani 1 1 d . B .
N12 N 0.86577(19) 0.15204(14) 0.12528(11) 0.0350(6) Uani 1 1 d . B .
N13 N 1.1795(3) 0.2719(2) 0.0150(2) 0.0669(11) Uani 1 1 d . . .
N14 N 1.4999(3) 0.1195(2) 0.22197(16) 0.0585(10) Uani 1 1 d . . .
O1 O 1.3881(2) -0.03706(15) 0.15782(12) 0.0516(7) Uani 1 1 d . A .
O2 O 1.2786(2) 0.00449(16) 0.23206(12) 0.0576(8) Uani 1 1 d . A .
O3 O 1.4020(4) -0.1243(2) 0.2017(2) 0.1000(16) Uani 1 1 d . A .
O4 O 1.2819(2) -0.08133(15) 0.27900(12) 0.0545(7) Uani 1 1 d . . .
O1N O 1.1644(6) 0.2383(3) -0.0239(3) 0.149(3) Uani 1 1 d . . .
O2N O 1.1241(3) 0.3048(2) 0.0349(3) 0.1052(16) Uani 1 1 d . . .
O3N O 1.2497(4) 0.2722(3) 0.0391(3) 0.125(2) Uani 1 1 d . . .
O4NA O 1.4508(4) 0.1427(3) 0.2566(2) 0.078(2) Uani 0.742(13) 1 d P A 1
O5NA O 1.4739(4) 0.0746(3) 0.1952(2) 0.079(2) Uani 0.742(13) 1 d P A 1
O6NA O 1.5767(4) 0.1387(4) 0.2147(3) 0.0722(19) Uani 0.742(13) 1 d P A 1
O4NB O 1.4226(12) 0.0958(16) 0.2281(9) 0.127(12) Uani 0.258(13) 1 d P A 2
O5NB O 1.549(2) 0.103(3) 0.1901(14) 0.19(2) Uani 0.258(13) 1 d P A 2
O6NB O 1.550(4) 0.1601(13) 0.2388(18) 0.22(3) Uani 0.258(13) 1 d P A 2
O1W O 0.6822(2) 0.11649(18) 0.12062(13) 0.0569(8) Uani 1 1 d . B 2
O2W O 1.4642(9) -0.1993(8) 0.1106(5) 0.143(7) Uani 0.515(16) 1 d P . 2
O3W O 1.0094(12) 0.2310(10) -0.0790(7) 0.197(11) Uani 0.485(16) 1 d P . 2
O4W O 0.877(3) 0.1985(11) -0.1760(8) 0.48(3) Uani 0.50 1 d P C 2

loop_
_atom_site_aniso_label
_atom_site_aniso_U_11
_atom_site_aniso_U_22
_atom_site_aniso_U_33
_atom_site_aniso_U_23
_atom_site_aniso_U_13
_atom_site_aniso_U_12
Cu1 0.0357(3) 0.0531(3) 0.0357(3) 0.00294(18) 0.00147(17) 0.00480(18)
Cu2 0.0236(2) 0.0454(3) 0.0310(3) -0.00244(15) 0.00263(14) 0.00174(15)
C1 0.0234(14) 0.0427(18) 0.0275(14) 0.0004(12) 0.0003(11) 0.0002(12)
C2 0.0248(14) 0.0385(17) 0.0305(14) -0.0015(12) 0.0019(12) 0.0010(11)
C3 0.0238(14) 0.0486(19) 0.0295(14) 0.0010(13) 0.0026(11) 0.0016(13)
C4 0.0280(15) 0.048(2) 0.0310(15) -0.0028(13) -0.0004(12) -0.0016(13)
C5 0.0403(19) 0.050(2) 0.046(2) -0.0057(17) -0.0044(16) 0.0028(16)
C6 0.055(2) 0.057(3) 0.049(2) -0.0085(18) 0.0073(19) 0.008(2)
C7 0.069(3) 0.069(3) 0.0362(19) -0.0098(19) 0.0103(19) 0.005(2)
C8 0.057(2) 0.062(3) 0.0323(17) -0.0008(16) 0.0009(16) 0.004(2)
C9 0.0217(13) 0.053(2) 0.0328(15) -0.0044(14) -0.0021(12) -0.0001(13)
C10 0.0308(16) 0.066(3) 0.0371(17) 0.0004(16) -0.0007(14) -0.0051(16)
C11 0.0367(19) 0.084(3) 0.042(2) 0.0047(19) 0.0092(16) -0.010(2)
C12 0.0262(17) 0.096(4) 0.057(2) 0.000(2) 0.0083(17) 0.002(2)
C13 0.0292(18) 0.087(3) 0.051(2) 0.004(2) -0.0006(16) 0.0141(19)
C14 0.0257(14) 0.049(2) 0.0289(15) -0.0014(13) 0.0015(12) -0.0017(13)
C15 0.042(2) 0.060(3) 0.0402(18) -0.0021(16) -0.0049(16) 0.0085(17)
C16 0.037(2) 0.082(3) 0.042(2) 0.0005(19) -0.0081(16) 0.0105(19)
C17 0.039(2) 0.076(3) 0.0395(19) -0.0026(19) -0.0094(16) -0.0108(19)
C18 0.042(2) 0.061(2) 0.0360(17) -0.0036(16) -0.0069(16) -0.0096(18)
C19 0.0276(15) 0.051(2) 0.0273(15) 0.0010(13) 0.0009(12) -0.0023(14)
C20 0.047(2) 0.056(2) 0.0376(17) -0.0014(16) 0.0032(16) -0.0120(17)
C21 0.052(2) 0.073(3) 0.043(2) 0.0038(19) 0.0024(18) -0.027(2)
C22 0.0319(18) 0.092(4) 0.0396(19) 0.004(2) 0.0064(16) -0.0163(19)
C23 0.0258(16) 0.076(3) 0.0399(18) 0.0000(18) 0.0081(14) -0.0024(16)
C24 0.0217(14) 0.065(2) 0.0311(15) -0.0064(14) 0.0018(12) 0.0051(14)
C25 0.0313(18) 0.108(4) 0.0365(19) 0.009(2) 0.0018(16) -0.003(2)
C26 0.040(2) 0.138(5) 0.0328(19) 0.000(2) -0.0036(17) 0.011(3)
C27 0.0331(19) 0.104(4) 0.053(2) -0.022(2) -0.0134(19) 0.006(2)
C28 0.0311(18) 0.063(3) 0.056(2) -0.0069(19) -0.0104(17) -0.0007(17)
C29 0.0219(13) 0.048(2) 0.0341(15) -0.0014(13) 0.0009(12) 0.0024(12)
C30 0.0311(16) 0.054(2) 0.050(2) 0.0042(16) 0.0082(15) -0.0009(15)
C31 0.0354(19) 0.046(2) 0.073(3) -0.0039(19) -0.0018(18) -0.0004(16)
C32 0.052(2) 0.052(2) 0.051(2) -0.0108(17) -0.0001(18) 0.0078(18)
C33 0.047(2) 0.049(2) 0.0384(18) -0.0049(15) 0.0098(15) 0.0061(17)
C34 0.049(2) 0.061(3) 0.045(2) 0.0008(17) -0.0001(18) 0.0086(18)
C35 0.0378(18) 0.052(2) 0.0372(18) -0.0003(16) -0.0039(15) -0.0012(15)
N1 0.0229(13) 0.0571(18) 0.0304(13) -0.0035(12) 0.0007(11) 0.0000(12)
N2 0.0217(12) 0.0567(18) 0.0298(13) -0.0033(12) 0.0002(10) 0.0027(11)
N3 0.0225(12) 0.0454(16) 0.0310(13) -0.0030(11) 0.0015(10) 0.0011(11)
N4 0.0257(13) 0.0517(18) 0.0301(13) -0.0059(11) 0.0027(11) -0.0001(11)
N5 0.0239(12) 0.0494(16) 0.0291(13) -0.0063(11) 0.0012(10) -0.0011(11)
N6 0.0211(12) 0.0596(19) 0.0321(13) -0.0067(12) 0.0030(10) -0.0003(12)
N7 0.0376(15) 0.0491(18) 0.0333(14) -0.0014(12) 0.0039(12) 0.0023(13)
N8 0.0271(14) 0.058(2) 0.0388(15) -0.0001(13) 0.0012(12) 0.0011(12)
N9 0.0304(14) 0.0480(17) 0.0299(13) -0.0030(12) -0.0024(11) -0.0014(12)
N10 0.0245(13) 0.0546(19) 0.0300(13) -0.0019(11) 0.0037(10) -0.0013(12)
N11 0.0246(14) 0.056(2) 0.0427(17) -0.0025(13) -0.0038(12) 0.0014(12)
N12 0.0302(14) 0.0424(16) 0.0323(13) -0.0021(11) 0.0024(10) 0.0030(11)
N13 0.061(3) 0.055(3) 0.085(3) 0.006(2) 0.010(2) -0.0063(19)
N14 0.052(2) 0.071(3) 0.052(2) 0.0093(18) -0.0086(18) 0.0059(19)
O1 0.0475(16) 0.065(2) 0.0427(14) 0.0035(12) 0.0061(12) 0.0117(13)
O2 0.0610(19) 0.062(2) 0.0492(16) 0.0076(13) 0.0177(14) 0.0121(15)
O3 0.134(4) 0.072(3) 0.094(3) 0.021(2) 0.045(3) 0.045(3)
O4 0.0631(19) 0.0544(18) 0.0462(15) 0.0073(13) 0.0062(14) -0.0033(14)
O1N 0.220(8) 0.099(5) 0.129(5) -0.051(4) -0.041(5) 0.022(5)
O2N 0.079(3) 0.087(3) 0.150(5) -0.004(3) 0.032(3) 0.006(2)
O3N 0.095(4) 0.130(5) 0.148(5) 0.021(4) -0.035(4) -0.027(4)
O4NA 0.071(4) 0.099(5) 0.065(3) -0.011(3) 0.008(3) 0.022(3)
O5NA 0.053(3) 0.109(5) 0.075(4) -0.033(3) -0.009(3) -0.007(3)
O6NA 0.057(3) 0.083(5) 0.077(4) -0.017(3) 0.005(3) -0.016(3)
O4NB 0.050(10) 0.25(3) 0.083(14) -0.003(17) -0.013(9) -0.024(14)
O5NB 0.10(2) 0.33(6) 0.13(2) 0.04(3) 0.08(2) 0.06(3)
O6NB 0.42(8) 0.070(16) 0.18(3) -0.002(18) -0.21(5) -0.03(3)
O1W 0.0402(15) 0.073(2) 0.0576(18) 0.0046(15) 0.0014(12) 0.0102(14)
O2W 0.109(9) 0.216(17) 0.105(8) 0.006(9) 0.015(7) -0.037(10)
O3W 0.177(16) 0.27(2) 0.146(13) 0.026(13) -0.017(11) -0.150(17)
O4W 0.96(7) 0.27(2) 0.203(17) 0.179(17) 0.36(3) 0.45(4)

loop_
_atom_type_symbol
_atom_type_description
_atom_type_scat_dispersion_real
_atom_type_scat_dispersion_imag
_atom_type_scat_source
C C 0.0033 0.0016 'International Tables Vol C Tables 4.2.6.8 and 6.1.1.4'
H H 0.0000 0.0000 'International Tables Vol C Tables 4.2.6.8 and 6.1.1.4'
Cu Cu 0.3201 1.2651 'International Tables Vol C Tables 4.2.6.8 and 6.1.1.4'
N N 0.0061 0.0033 'International Tables Vol C Tables 4.2.6.8 and 6.1.1.4'
O O 0.0106 0.0060 'International Tables Vol C Tables 4.2.6.8 and 6.1.1.4'

loop_
_geom_angle_atom_site_label_1
_geom_angle_atom_site_label_2
_geom_angle_atom_site_label_3
_geom_angle
_geom_angle_site_symmetry_1
_geom_angle_site_symmetry_3
_geom_angle_publ_flag
O2 Cu1 O1 84.89(13) . . ?
O2 Cu1 N7 90.55(13) . . ?
O1 Cu1 N7 172.96(14) . . ?
O2 Cu1 N8 171.69(15) . . ?
O1 Cu1 N8 92.91(13) . . ?
N7 Cu1 N8 90.85(13) . . ?
O2 Cu1 O4NB 85.7(6) . . ?
O1 Cu1 O4NB 103.9(8) . . ?
N7 Cu1 O4NB 81.1(7) . . ?
N8 Cu1 O4NB 102.6(6) . . ?
O2 Cu1 O5NA 104.16(19) . . ?
O1 Cu1 O5NA 83.28(18) . . ?
N7 Cu1 O5NA 103.07(18) . . ?
N8 Cu1 O5NA 83.49(18) . . ?
O4NB Cu1 O5NA 29.1(5) . . ?
N10 Cu2 N12 178.14(11) 5_755 . ?
N10 Cu2 N9 88.14(12) 5_755 5_755 ?
N12 Cu2 N9 91.49(12) . 5_755 ?
N10 Cu2 O1W 91.24(13) 5_755 . ?
N12 Cu2 O1W 88.90(13) . . ?
N9 Cu2 O1W 172.70(12) 5_755 . ?
N10 Cu2 N11 92.29(11) 5_755 . ?
N12 Cu2 N11 89.58(11) . . ?
N9 Cu2 N11 102.34(11) 5_755 . ?
O1W Cu2 N11 84.95(12) . . ?
N10 Cu2 O4 88.48(11) 5_755 3_455 ?
N12 Cu2 O4 89.69(11) . 3_455 ?
N9 Cu2 O4 89.02(11) 5_755 3_455 ?
O1W Cu2 O4 83.69(12) . 3_455 ?
N11 Cu2 O4 168.63(11) . 3_455 ?
N2 C1 N3 126.5(3) . . ?
N2 C1 N4 117.1(3) . . ?
N3 C1 N4 116.3(3) . . ?
N1 C2 N3 127.4(3) . . ?
N1 C2 N5 117.4(3) . . ?
N3 C2 N5 115.2(3) . . ?
N2 C3 N1 127.1(3) . . ?
N2 C3 N6 115.8(3) . . ?
N1 C3 N6 117.1(3) . . ?
N7 C4 C5 122.9(3) . . ?
N7 C4 N4 114.8(3) . . ?
C5 C4 N4 122.3(3) . . ?
C4 C5 C6 118.2(4) . . ?
C7 C6 C5 118.8(4) . . ?
C8 C7 C6 120.0(4) . . ?
N7 C8 C7 122.1(4) . . ?
N8 C9 C10 122.8(3) . . ?
N8 C9 N4 115.9(3) . . ?
C10 C9 N4 121.3(3) . . ?
C11 C10 C9 118.8(4) . . ?
C10 C11 C12 118.7(4) . . ?
C13 C12 C11 119.6(4) . . ?
N8 C13 C12 122.3(4) . . ?
N9 C14 C15 123.1(3) . . ?
N9 C14 N5 115.5(3) . . ?
C15 C14 N5 121.4(3) . . ?
C14 C15 C16 117.8(4) . . ?
C17 C16 C15 119.6(4) . . ?
C16 C17 C18 119.1(4) . . ?
N9 C18 C17 122.7(4) . . ?
N10 C19 C20 122.4(3) . . ?
N10 C19 N5 117.1(3) . . ?
C20 C19 N5 120.5(3) . . ?
C21 C20 C19 118.7(4) . . ?
C20 C21 C22 119.5(4) . . ?
C23 C22 C21 118.8(4) . . ?
N10 C23 C22 122.2(4) . . ?
N11 C24 C25 124.6(4) . . ?
N11 C24 N6 114.9(3) . . ?
C25 C24 N6 120.5(4) . . ?
C26 C25 C24 117.0(4) . . ?
C27 C26 C25 119.9(4) . . ?
C26 C27 C28 119.3(4) . . ?
N11 C28 C27 121.3(4) . . ?
N12 C29 C30 123.5(3) . . ?
N12 C29 N6 116.6(3) . . ?
C30 C29 N6 119.9(3) . . ?
C29 C30 C31 118.9(4) . . ?
C32 C31 C30 118.3(4) . . ?
C33 C32 C31 119.4(4) . . ?
N12 C33 C32 122.6(4) . . ?
O3 C34 O1 125.0(4) . . ?
O3 C34 C35 120.2(4) . . ?
O1 C34 C35 114.8(4) . . ?
O4 C35 O2 125.0(4) . . ?
O4 C35 C34 120.0(4) . . ?
O2 C35 C34 115.0(4) . . ?
C2 N1 C3 112.4(3) . . ?
C1 N2 C3 113.2(3) . . ?
C1 N3 C2 113.1(3) . . ?
C1 N4 C9 118.9(3) . . ?
C1 N4 C4 120.4(3) . . ?
C9 N4 C4 120.4(3) . . ?
C2 N5 C19 119.8(3) . . ?
C2 N5 C14 122.2(3) . . ?
C19 N5 C14 117.6(3) . . ?
C3 N6 C29 120.0(3) . . ?
C3 N6 C24 121.5(3) . . ?
C29 N6 C24 117.6(3) . . ?
C4 N7 C8 118.0(3) . . ?
C4 N7 Cu1 123.4(2) . . ?
C8 N7 Cu1 118.6(3) . . ?
C13 N8 C9 117.8(3) . . ?
C13 N8 Cu1 119.7(3) . . ?
C9 N8 Cu1 121.7(2) . . ?
C18 N9 C14 117.6(3) . . ?
C18 N9 Cu2 122.1(3) . 5_755 ?
C14 N9 Cu2 119.9(2) . 5_755 ?
C19 N10 C23 118.4(4) . . ?
C19 N10 Cu2 120.4(2) . 5_755 ?
C23 N10 Cu2 121.3(3) . 5_755 ?
C24 N11 C28 117.9(4) . . ?
C24 N11 Cu2 116.2(2) . . ?
C28 N11 Cu2 121.8(3) . . ?
C29 N12 C33 117.2(3) . . ?
C29 N12 Cu2 122.3(2) . . ?
C33 N12 Cu2 120.4(3) . . ?
O2N N13 O3N 114.1(6) . . ?
O2N N13 O1N 123.0(7) . . ?
O3N N13 O1N 122.8(7) . . ?
O5NB N14 O4NA 174(3) . . ?
O5NB N14 O6NB 94(3) . . ?
O4NA N14 O6NB 81(3) . . ?
O5NB N14 O5NA 66(3) . . ?
O4NA N14 O5NA 119.6(6) . . ?
O6NB N14 O5NA 159(3) . . ?
O5NB N14 O6NA 54(3) . . ?
O4NA N14 O6NA 121.1(6) . . ?
O6NB N14 O6NA 40(3) . . ?
O5NA N14 O6NA 119.2(6) . . ?
O5NB N14 O4NB 123(3) . . ?
O4NA N14 O4NB 62.7(13) . . ?
O6NB N14 O4NB 144(3) . . ?
O5NA N14 O4NB 56.9(13) . . ?
O6NA N14 O4NB 175.7(16) . . ?
C34 O1 Cu1 112.3(3) . . ?
C35 O2 Cu1 113.0(3) . . ?
C35 O4 Cu2 131.1(3) . 3 ?
N14 O5NA Cu1 132.9(4) . . ?
N14 O4NB Cu1 132.1(15) . . ?
N14 O5NB O6NB 46(2) . . ?
N14 O6NB O5NB 40.8(13) . . ?

loop_
_geom_bond_atom_site_label_1
_geom_bond_atom_site_label_2
_geom_bond_distance
_geom_bond_site_symmetry_2
_geom_bond_publ_flag
Cu1 O2 1.934(3) . ?
Cu1 O1 1.939(3) . ?
Cu1 N7 1.983(3) . ?
Cu1 N8 1.996(3) . ?
Cu1 O4NB 2.39(2) . ?
Cu1 O5NA 2.420(5) . ?
Cu2 N10 2.008(3) 5_755 ?
Cu2 N12 2.009(3) . ?
Cu2 N9 2.066(3) 5_755 ?
Cu2 O1W 2.110(3) . ?
Cu2 N11 2.271(3) . ?
Cu2 O4 2.336(3) 3_455 ?
C1 N2 1.329(4) . ?
C1 N3 1.333(4) . ?
C1 N4 1.403(4) . ?
C2 N1 1.325(4) . ?
C2 N3 1.334(4) . ?
C2 N5 1.389(4) . ?
C3 N2 1.333(4) . ?
C3 N1 1.335(4) . ?
C3 N6 1.376(4) . ?
C4 N7 1.347(5) . ?
C4 C5 1.379(5) . ?
C4 N4 1.426(4) . ?
C5 C6 1.392(6) . ?
C6 C7 1.378(7) . ?
C7 C8 1.363(7) . ?
C8 N7 1.351(5) . ?
C9 N8 1.347(5) . ?
C9 C10 1.376(5) . ?
C9 N4 1.412(4) . ?
C10 C11 1.373(6) . ?
C11 C12 1.387(7) . ?
C12 C13 1.364(7) . ?
C13 N8 1.345(5) . ?
C14 N9 1.344(5) . ?
C14 C15 1.384(5) . ?
C14 N5 1.427(4) . ?
C15 C16 1.391(6) . ?
C16 C17 1.367(7) . ?
C17 C18 1.377(6) . ?
C18 N9 1.344(5) . ?
C19 N10 1.334(5) . ?
C19 C20 1.383(5) . ?
C19 N5 1.421(4) . ?
C20 C21 1.375(6) . ?
C21 C22 1.387(8) . ?
C22 C23 1.366(7) . ?
C23 N10 1.360(4) . ?
C24 N11 1.318(5) . ?
C24 C25 1.384(5) . ?
C24 N6 1.439(4) . ?
C25 C26 1.382(6) . ?
C26 C27 1.363(8) . ?
C27 C28 1.398(7) . ?
C28 N11 1.347(5) . ?
C29 N12 1.335(4) . ?
C29 C30 1.370(5) . ?
C29 N6 1.433(4) . ?
C30 C31 1.388(6) . ?
C31 C32 1.377(6) . ?
C32 C33 1.373(7) . ?
C33 N12 1.352(5) . ?
C34 O3 1.214(6) . ?
C34 O1 1.270(5) . ?
C34 C35 1.552(6) . ?
C35 O4 1.231(5) . ?
C35 O2 1.255(5) . ?
N9 Cu2 2.066(3) 5_755 ?
N10 Cu2 2.008(3) 5_755 ?
N13 O2N 1.209(6) . ?
N13 O3N 1.213(7) . ?
N13 O1N 1.220(7) . ?
N14 O5NB 1.13(3) . ?
N14 O4NA 1.233(6) . ?
N14 O6NB 1.24(3) . ?
N14 O5NA 1.246(7) . ?
N14 O6NA 1.249(7) . ?
N14 O4NB 1.29(2) . ?
O4 Cu2 2.336(3) 3 ?
O5NB O6NB 1.73(5) . ?
O2W O3W 1.76(2) 4_745 ?
O3W O2W 1.76(2) 4_755 ?
